data_2000877
loop_
_publ_author_name
'Jones, P. G.'
'D\"olle, A.'
'Kirby, A. J.'
'Parker, J. K.'

_publ_section_title
;
 Bond length and reactivity. The effect of \b-fluorine. Structures of
 the 4-nitrophenyl ether and the 4-nitrobenzoate ester of
 2-fluoro-2-phenylethanol
;
_journal_issue 5
_journal_name_full 'Acta Crystallographica Section C'
_journal_page_first 835
_journal_page_last 837
_journal_paper_doi 10.1107/S0108270191012179
_journal_volume 48
_journal_year 1992
_chemical_formula_sum 'C14 H12 F N O3'
_chemical_formula_weight 261.25
_space_group_IT_number 14
_space_group_name_Hall '-P 2yn'
_space_group_name_H-M_alt 'P 1 21/n 1'
_symmetry_cell_setting monoclinic
_symmetry_space_group_name_Hall '-P 2yn'
_symmetry_space_group_name_H-M 'P 1 21/n 1'
_cell_angle_alpha 90
_cell_angle_beta 90.78(3)
_cell_angle_gamma 90
_cell_formula_units_Z 4
_cell_length_a 8.3330(16)
_cell_length_b 5.5554(16)
_cell_length_c 27.182(7)
_cell_volume 1258.2(5)
_diffrn_radiation_type Mo
_diffrn_radiation_wavelength 0.71069
_exptl_absorpt_coefficient_mu 0.10
_exptl_crystal_density_diffrn 1.379
_exptl_crystal_F_000 544
_cod_data_source_file ha0052.cif
_cod_data_source_block ha0052a
_cod_original_cell_volume 1258.2
_cod_original_formula_sum 'C14 H12 F1 N1 O3'
_cod_database_code 2000877

loop_
_space_group_symop_id
_space_group_symop_operation_xyz
1 x,y,z
2 -x+1/2,y+1/2,-z+1/2
3 -x,-y,-z
4 x+1/2,-y+1/2,z+1/2

loop_
_atom_site_label
_atom_site_fract_x
_atom_site_fract_y
_atom_site_fract_z
_atom_site_U_iso_or_equiv
O(1) .5916(2) .7748(3) .43900(10) .0670(10)
C(1) .6032(3) .7130(5) .38850(10) .0630(10)
C(11) .6730(3) .6403(5) .47260(10) .0530(10)
C(12) .6722(3) .7262(5) .52060(10) .0600(10)
C(13) .7523(3) .6052(5) .55720(10) .0600(10)
C(14) .8333(3) .3962(5) .54570(10) .0530(10)
N(14) .9219(3) .2696(4) .58410(10) .0670(10)
O(141) .9217(3) .3509(4) .62540(10) .1120(10)
O(142) .9952(3) .0870(4) .57390(10) .0850(10)
C(15) .8341(3) .3070(5) .49860(10) .0580(10)
C(16) .7547(3) .4292(5) .46190(10) .0580(10)
C(2) .5000(3) .8727(5) .35890(10) .0730(10)
F(2) .5288(4) 1.1061(4) .36790(10) .1170(10)
F(2') .3605(6) .9421(13) .3762(2) .082(3)
C(21) .4983(3) .8155(5) .30520(10) .0590(10)
C(22) .5779(4) .9581(6) .27240(10) .0760(10)
C(23) .5770(4) .9021(6) .22310(10) .0910(10)
C(24) .4992(5) .7013(7) .20650(10) .0960(10)
C(25) .4211(5) .5591(6) .23880(10) .0930(10)
C(26) .4193(4) .6154(6) .28780(10) .0770(10)
H(1A) .7124 .7299 .3783 ?
H(1B) .5693 .5493 .3839 ?
H(12A) .6151 .8714 .5280 ?
H(13A) .7522 .6646 .5903 ?
H(15A) .8899 .1602 .4915 ?
H(16A) .7555 .3690 .4288 ?
H(2A) .3930 .8443 .3703 ?
H(2A') .5580 1.0201 .3604 ?
H(22A) .6346 1.0980 .2839 ?
H(23A) .6314 1.0047 .2003 ?
H(24A) .4998 .6610 .1722 ?
H(25A) .3664 .4175 .2272 ?
H(26A) .3624 .5141 .3103 ?
